data_2211556
loop_
_publ_author_name
'Wei, Lin-Heng'

_publ_section_title
;
 Ammonium 2,4-dihydroxybenzoate monohydrate
;
_journal_coeditor_code OB2090
_journal_issue 12
_journal_name_full 'Acta Crystallographica Section E'
_journal_page_first o5542
_journal_page_last o5543
_journal_paper_doi 10.1107/S1600536806044357
_journal_volume 62
_journal_year 2006
_chemical_formula_iupac 'H4 N +, C7 H5 O4 -, H2 O'
_chemical_formula_moiety 'H4 N +, C7 H5 O4 -, H2 O'
_chemical_formula_sum 'C7 H11 N O5'
_chemical_formula_weight 189.17
_chemical_name_systematic
;
Ammonium 2,4-dihydroxybenzoate monohydrate
;
_space_group_IT_number 15
_symmetry_cell_setting monoclinic
_symmetry_space_group_name_Hall '-C 2yc'
_symmetry_space_group_name_H-M 'C 1 2/c 1'
_atom_sites_solution_hydrogens geom
_atom_sites_solution_primary direct
_atom_sites_solution_secondary difmap
_audit_creation_method SHELXL-97
_cell_angle_alpha 90.00
_cell_angle_beta 109.186(2)
_cell_angle_gamma 90.00
_cell_formula_units_Z 8
_cell_length_a 15.5715(17)
_cell_length_b 15.9806(18)
_cell_length_c 7.3688(8)
_cell_measurement_reflns_used 2644
_cell_measurement_temperature 298(2)
_cell_measurement_theta_max 27.48
_cell_measurement_theta_min 2.55
_cell_volume 1731.8(3)
_computing_cell_refinement 'SAINT-Plus (Bruker, 2001)'
_computing_data_collection 'SMART (Bruker, 2001)'
_computing_data_reduction SAINT-Plus
_computing_molecular_graphics 'PLATON (Spek, 2003)'
_computing_publication_material PLATON
_computing_structure_refinement 'SHELXL97 (Sheldrick, 1997)'
_computing_structure_solution 'SHELXS97 (Sheldrick, 1997)'
_diffrn_ambient_temperature 298(2)
_diffrn_measured_fraction_theta_full 0.996
_diffrn_measured_fraction_theta_max 0.996
_diffrn_measurement_device_type 'Bruker SMART APEX CCD area-detector'
_diffrn_measurement_method \w
_diffrn_radiation_monochromator graphite
_diffrn_radiation_source 'fine-focus sealed tube'
_diffrn_radiation_type MoK\a
_diffrn_radiation_wavelength 0.71073
_diffrn_reflns_av_R_equivalents 0.0237
_diffrn_reflns_av_sigmaI/netI 0.0270
_diffrn_reflns_limit_h_max 14
_diffrn_reflns_limit_h_min -19
_diffrn_reflns_limit_k_max 19
_diffrn_reflns_limit_k_min -19
_diffrn_reflns_limit_l_max 9
_diffrn_reflns_limit_l_min -9
_diffrn_reflns_number 5274
_diffrn_reflns_theta_full 26.00
_diffrn_reflns_theta_max 26.00
_diffrn_reflns_theta_min 1.88
_diffrn_standards_decay_% 0
_diffrn_standards_interval_count 0
_diffrn_standards_interval_time 0
_diffrn_standards_number 0
_exptl_absorpt_coefficient_mu 0.124
_exptl_absorpt_correction_T_max 0.9755
_exptl_absorpt_correction_T_min 0.9566
_exptl_absorpt_correction_type multi-scan
_exptl_absorpt_process_details '(SADABS; Sheldrick, 2001)'
_exptl_crystal_colour red
_exptl_crystal_density_diffrn 1.451
_exptl_crystal_density_method 'not measured'
_exptl_crystal_description block
_exptl_crystal_F_000 800
_exptl_crystal_size_max 0.36
_exptl_crystal_size_mid 0.30
_exptl_crystal_size_min 0.20
_refine_diff_density_max 0.228
_refine_diff_density_min -0.208
_refine_ls_extinction_method none
_refine_ls_goodness_of_fit_ref 1.070
_refine_ls_hydrogen_treatment mixed
_refine_ls_matrix_type full
_refine_ls_number_parameters 147
_refine_ls_number_reflns 1700
_refine_ls_number_restraints 21
_refine_ls_restrained_S_all 1.077
_refine_ls_R_factor_all 0.0431
_refine_ls_R_factor_gt 0.0382
_refine_ls_shift/su_max 0.004
_refine_ls_shift/su_mean 0.001
_refine_ls_structure_factor_coef Fsqd
_refine_ls_weighting_details 'calc w=1/[\s^2^(Fo^2^)+(0.0555P)^2^+0.6723P] where P=(Fo^2^+2Fc^2^)/3'
_refine_ls_weighting_scheme calc
_refine_ls_wR_factor_gt 0.1009
_refine_ls_wR_factor_ref 0.1042
_reflns_number_gt 1492
_reflns_number_total 1700
_reflns_threshold_expression I>2\s(I)
_cod_data_source_file ob2090.cif
_cod_data_source_block I
_cod_original_sg_symbol_H-M 'C 2/c'
_cod_database_code 2211556
_cod_database_fobs_code 2211556

loop_
_symmetry_equiv_pos_as_xyz
'x, y, z'
'-x, y, -z+1/2'
'x+1/2, y+1/2, z'
'-x+1/2, y+1/2, -z+1/2'
'-x, -y, -z'
'x, -y, z-1/2'
'-x+1/2, -y+1/2, -z'
'x+1/2, -y+1/2, z-1/2'

loop_
_atom_site_type_symbol
_atom_site_label
_atom_site_fract_x
_atom_site_fract_y
_atom_site_fract_z
_atom_site_U_iso_or_equiv
_atom_site_adp_type
_atom_site_calc_flag
_atom_site_refinement_flags
_atom_site_occupancy
N N1 0.0000 0.39586(12) 0.2500 0.0458(5) Uani d SDU 1
N N2 0.5000 0.50424(10) 0.7500 0.0302(4) Uani d SD 1
O O1 0.10655(6) 0.10451(6) 0.07786(15) 0.0349(3) Uani d . 1
O O2 0.23926(7) 0.04204(6) 0.12533(16) 0.0379(3) Uani d . 1
O O3 0.09890(7) 0.25587(6) 0.17187(18) 0.0431(3) Uani d D 1
H H3A 0.0801 0.2087 0.1358 0.062(6) Uiso calc RD 1
O O4 0.37340(7) 0.40841(6) 0.41785(17) 0.0418(3) Uani d D 1
H H4 0.3369 0.4466 0.4070 0.079(7) Uiso calc RD 1
O O5 0.12264(8) 0.50241(8) 0.52376(19) 0.0490(3) Uani d D 1
C C1 0.23983(9) 0.18649(8) 0.20037(18) 0.0271(3) Uani d . 1
C C2 0.19060(9) 0.25713(8) 0.22174(19) 0.0283(3) Uani d . 1
C C3 0.23498(9) 0.33110(8) 0.2961(2) 0.0315(3) Uani d . 1
H H3 0.2016 0.3771 0.3122 0.038 Uiso calc R 1
C C4 0.32796(9) 0.33672(8) 0.34595(19) 0.0299(3) Uani d . 1
C C5 0.37859(9) 0.26806(9) 0.3227(2) 0.0339(3) Uani d . 1
H H5 0.4414 0.2719 0.3547 0.041 Uiso calc R 1
C C6 0.33418(9) 0.19466(8) 0.2519(2) 0.0311(3) Uani d . 1
H H6 0.3681 0.1488 0.2376 0.037 Uiso calc R 1
C C7 0.19290(9) 0.10648(8) 0.12962(19) 0.0286(3) Uani d . 1
H H11 0.0384(11) 0.4312(10) 0.337(2) 0.058(4) Uiso d DU 1
H H12 0.0341(13) 0.3613(11) 0.206(3) 0.067(4) Uiso d DU 1
H H21 0.5351(10) 0.5375(9) 0.845(2) 0.045(4) Uiso d D 1
H H22 0.4634(10) 0.4721(10) 0.793(3) 0.047(5) Uiso d D 1
H H51 0.1598(12) 0.5206(14) 0.472(3) 0.084(8) Uiso d D 1
H H52 0.1557(12) 0.4798(13) 0.627(2) 0.075(7) Uiso d D 1

loop_
_atom_site_aniso_label
_atom_site_aniso_U_11
_atom_site_aniso_U_22
_atom_site_aniso_U_33
_atom_site_aniso_U_12
_atom_site_aniso_U_13
_atom_site_aniso_U_23
N1 0.0326(11) 0.0364(11) 0.0673(14) 0.000 0.0147(10) 0.000
N2 0.0287(9) 0.0303(9) 0.0295(9) 0.000 0.0067(7) 0.000
O1 0.0290(5) 0.0289(5) 0.0433(6) -0.0062(4) 0.0071(4) -0.0042(4)
O2 0.0369(6) 0.0238(5) 0.0519(7) -0.0002(4) 0.0131(5) -0.0040(4)
O3 0.0238(5) 0.0306(6) 0.0697(8) -0.0020(4) 0.0083(5) -0.0107(5)
O4 0.0324(6) 0.0265(5) 0.0592(7) -0.0063(4) 0.0052(5) -0.0077(5)
O5 0.0431(7) 0.0520(7) 0.0480(7) -0.0073(5) 0.0099(6) 0.0027(5)
C1 0.0290(7) 0.0232(7) 0.0277(7) -0.0018(5) 0.0074(5) 0.0002(5)
C2 0.0246(7) 0.0269(7) 0.0310(7) 0.0000(5) 0.0059(5) 0.0009(5)
C3 0.0304(7) 0.0238(7) 0.0381(8) 0.0026(5) 0.0083(6) -0.0019(5)
C4 0.0311(7) 0.0236(6) 0.0313(7) -0.0047(5) 0.0050(6) -0.0005(5)
C5 0.0238(7) 0.0325(7) 0.0428(8) -0.0022(6) 0.0077(6) 0.0004(6)
C6 0.0291(7) 0.0253(7) 0.0388(8) 0.0027(5) 0.0108(6) -0.0002(5)
C7 0.0318(7) 0.0249(7) 0.0284(7) -0.0018(5) 0.0092(6) 0.0016(5)

loop_
_atom_type_symbol
_atom_type_description
_atom_type_scat_dispersion_real
_atom_type_scat_dispersion_imag
_atom_type_scat_source
C C 0.0033 0.0016 'International Tables Vol C Tables 4.2.6.8 and 6.1.1.4'
H H 0.0000 0.0000 'International Tables Vol C Tables 4.2.6.8 and 6.1.1.4'
N N 0.0061 0.0033 'International Tables Vol C Tables 4.2.6.8 and 6.1.1.4'
O O 0.0106 0.0060 'International Tables Vol C Tables 4.2.6.8 and 6.1.1.4'

loop_
_geom_angle_atom_site_label_1
_geom_angle_atom_site_label_2
_geom_angle_atom_site_label_3
_geom_angle
H11 N1 H12 107.8(18)
H21 N2 H22 110.5(17)
C2 O3 H3A 109.5
C4 O4 H4 109.5
H51 O5 H52 104.5(13)
C6 C1 C2 117.32(12)
C6 C1 C7 121.98(12)
C2 C1 C7 120.68(12)
O3 C2 C3 117.65(12)
O3 C2 C1 121.66(11)
C3 C2 C1 120.69(13)
C4 C3 C2 120.35(12)
C4 C3 H3 119.8
C2 C3 H3 119.8
O4 C4 C3 121.80(12)
O4 C4 C5 117.93(13)
C3 C4 C5 120.27(12)
C6 C5 C4 118.95(13)
C6 C5 H5 120.5
C4 C5 H5 120.5
C5 C6 C1 122.39(12)
C5 C6 H6 118.8
C1 C6 H6 118.8
O2 C7 O1 121.91(12)
O2 C7 C1 119.52(12)
O1 C7 C1 118.56(11)

loop_
_geom_bond_atom_site_label_1
_geom_bond_atom_site_label_2
_geom_bond_distance
N1 H11 0.914(9)
N1 H12 0.900(9)
N2 H21 0.906(9)
N2 H22 0.901(9)
O1 C7 1.2717(16)
O2 C7 1.2640(17)
O3 C2 1.3527(17)
O3 H3A 0.8200
O4 C4 1.3593(16)
O4 H4 0.8200
O5 H51 0.843(9)
O5 H52 0.847(9)
C1 C6 1.3975(19)
C1 C2 1.4021(18)
C1 C7 1.4800(18)
C2 C3 1.3878(19)
C3 C4 1.3747(19)
C3 H3 0.9300
C4 C5 1.394(2)
C5 C6 1.3746(19)
C5 H5 0.9300
C6 H6 0.9300

loop_
_geom_hbond_atom_site_label_D
_geom_hbond_atom_site_label_H
_geom_hbond_atom_site_label_A
_geom_hbond_site_symmetry_A
_geom_hbond_distance_DH
_geom_hbond_distance_HA
_geom_hbond_distance_DA
_geom_hbond_angle_DHA
_geom_hbond_publ_flag
O3 H3A O1 . 0.82 1.80 2.5298(13) 147.4 yes
O4 H4 O1 4 0.82 2.66 3.1483(15) 119.4 no
O4 H4 O2 4 0.82 1.90 2.7151(15) 174.2 yes
O5 H51 O2 4 0.843(9) 1.960(11) 2.7902(16) 168(2) yes
O5 H52 O2 7_556 0.847(9) 2.041(12) 2.8567(16) 161(2) yes
N1 H11 O5 . 0.914(9) 1.930(10) 2.8432(17) 177.8(18) yes
N1 H12 O3 . 0.900(9) 2.020(12) 2.8792(18) 159.3(19) yes
N2 H21 O1 3_556 0.906(9) 2.018(10) 2.9193(13) 173.2(16) yes
N2 H22 O1 7_556 0.901(9) 2.065(10) 2.9606(14) 172.9(17) yes

loop_
_cod_related_entry_id
_cod_related_entry_database
_cod_related_entry_code
1 ChemSpider 30655122
